data_2232291
loop_
_publ_author_name
'Roy, Tapashi G.'
'Nath, Babul C.'
'Begum, Khadija'
'Ng, Seik Weng'
'Tiekink, Edward R. T.'

_publ_section_title
;
 <i>trans</i>-(5,7,7,12,14,14-Hexamethyl-1,4,8,11-tetraazacyclotetradeca-4,11-diene-\k^4^<i>N</i>,<i>N</i>',<i>N</i>'',<i>N</i>''')bis(nitrito-\k<i>N</i>)cobalt(III)
 perchlorate hemihydrate
;
_journal_coeditor_code HB6448
_journal_issue 11
_journal_name_full 'Acta Crystallographica Section E'
_journal_page_first m1576
_journal_page_last m1577
_journal_paper_doi 10.1107/S1600536811042784
_journal_volume 67
_journal_year 2011
_chemical_formula_iupac '[Co (N O2)2 (C16 H32 N4)] Cl O4, 0.5H2 O'
_chemical_formula_moiety 'C16 H32 Co N6 O4 +, Cl O4 -, 0.5(H2 O)'
_chemical_formula_sum 'C16 H33 Cl Co N6 O8.5'
_chemical_formula_weight 539.87
_chemical_name_systematic
;
<i>trans</i>-(5,7,7,12,14,14-Hexamethyl-1,4,8,11-tetraazacyclotetradeca-4,11-
diene-\k^4^<i>N</i>,<i>N</i>',<i>N</i>'',<i>N</i>''')bis(nitrito-
\k<i>N</i>)cobalt(III) perchlorate hemihydrate
;
_space_group_IT_number 4
_symmetry_cell_setting monoclinic
_symmetry_space_group_name_Hall 'P 2yb'
_symmetry_space_group_name_H-M 'P 1 21 1'
_atom_sites_solution_hydrogens geom
_atom_sites_solution_primary direct
_atom_sites_solution_secondary difmap
_audit_creation_method SHELXL-97
_cell_angle_alpha 90.00
_cell_angle_beta 97.196(3)
_cell_angle_gamma 90.00
_cell_formula_units_Z 4
_cell_length_a 15.7241(5)
_cell_length_b 6.8989(2)
_cell_length_c 20.6600(8)
_cell_measurement_reflns_used 7862
_cell_measurement_temperature 100(2)
_cell_measurement_theta_max 27.50
_cell_measurement_theta_min 2.24
_cell_volume 2223.52(13)
_computing_cell_refinement 'CrysAlis PRO (Agilent, 2010)'
_computing_data_collection 'CrysAlis PRO (Agilent, 2010)'
_computing_data_reduction 'CrysAlis PRO (Agilent, 2010)'
_computing_molecular_graphics
;
ORTEP-3 (Farrugia, 1997) and DIAMOND (Brandenburg, 2006)
;
_computing_publication_material 'publCIF (Westrip, 2010)'
_computing_structure_refinement 'SHELXL97 (Sheldrick, 2008)'
_computing_structure_solution 'SHELXS97 (Sheldrick, 2008)'
_diffrn_ambient_temperature 100(2)
_diffrn_detector_area_resol_mean 10.4041
_diffrn_measured_fraction_theta_full 0.971
_diffrn_measured_fraction_theta_max 0.971
_diffrn_measurement_device_type 'Agilent Technologies SuperNova Dual diffractometer with Atlas detector'
_diffrn_measurement_method '\w scan'
_diffrn_radiation_monochromator Mirror
_diffrn_radiation_source 'SuperNova (Mo) X-ray Source'
_diffrn_radiation_type MoK\a
_diffrn_radiation_wavelength 0.71073
_diffrn_reflns_av_R_equivalents 0.0950
_diffrn_reflns_av_sigmaI/netI 0.0820
_diffrn_reflns_limit_h_max 20
_diffrn_reflns_limit_h_min -20
_diffrn_reflns_limit_k_max 8
_diffrn_reflns_limit_k_min -8
_diffrn_reflns_limit_l_max 26
_diffrn_reflns_limit_l_min -25
_diffrn_reflns_number 16801
_diffrn_reflns_theta_full 27.62
_diffrn_reflns_theta_max 27.62
_diffrn_reflns_theta_min 2.24
_diffrn_standards_decay_% 0
_diffrn_standards_interval_count 0
_diffrn_standards_interval_time 0
_diffrn_standards_number 0
_exptl_absorpt_coefficient_mu 0.951
_exptl_absorpt_correction_T_max 1.000
_exptl_absorpt_correction_T_min 0.794
_exptl_absorpt_correction_type multi-scan
_exptl_absorpt_process_details '(CrysAlis PRO; Agilent, 2010)'
_exptl_crystal_colour orange
_exptl_crystal_density_diffrn 1.613
_exptl_crystal_density_method 'not measured'
_exptl_crystal_description block
_exptl_crystal_F_000 1132
_exptl_crystal_size_max 0.35
_exptl_crystal_size_mid 0.35
_exptl_crystal_size_min 0.35
_refine_diff_density_max 0.464
_refine_diff_density_min -0.726
_refine_ls_abs_structure_details 'Flack (1983); 8210 Friedel pairs'
_refine_ls_abs_structure_Flack 0.509(17)
_refine_ls_extinction_method none
_refine_ls_goodness_of_fit_ref 1.074
_refine_ls_hydrogen_treatment constr
_refine_ls_matrix_type full
_refine_ls_number_parameters 599
_refine_ls_number_reflns 13634
_refine_ls_number_restraints 67
_refine_ls_restrained_S_all 1.074
_refine_ls_R_factor_all 0.0566
_refine_ls_R_factor_gt 0.0426
_refine_ls_shift/su_max 0.001
_refine_ls_shift/su_mean 0.000
_refine_ls_structure_factor_coef Fsqd
_refine_ls_weighting_details 'calc w=1/[\s^2^(Fo^2^)+(0.0839P)^2^] where P=(Fo^2^+2Fc^2^)/3'
_refine_ls_weighting_scheme calc
_refine_ls_wR_factor_gt 0.1153
_refine_ls_wR_factor_ref 0.1350
_reflns_number_gt 12641
_reflns_number_total 13634
_reflns_threshold_expression I>2\s(I)
_cod_data_source_file hb6448.cif
_cod_data_source_block I
_cod_original_sg_symbol_H-M 'P 21'
_cod_original_formula_sum 'C16 H33 Cl1 Co1 N6 O8.5'
_cod_database_code 2232291
_cod_database_fobs_code 2232291

loop_
_symmetry_equiv_pos_as_xyz
'x, y, z'
'-x, y+1/2, -z'

loop_
_atom_site_type_symbol
_atom_site_label
_atom_site_fract_x
_atom_site_fract_y
_atom_site_fract_z
_atom_site_U_iso_or_equiv
_atom_site_adp_type
_atom_site_calc_flag
_atom_site_refinement_flags
_atom_site_occupancy
_atom_site_symmetry_multiplicity
Co Co1 0.51998(3) 0.49995(7) 0.24819(3) 0.00692(12) Uani d . 1 1
Co Co2 0.01422(3) 0.97924(8) 0.25404(3) 0.00800(13) Uani d . 1 1
Cl Cl1 0.77354(7) 1.47781(19) 0.03181(5) 0.0185(2) Uani d . 1 1
Cl Cl2 0.27764(7) 1.43839(17) 0.49275(6) 0.0174(2) Uani d . 1 1
O O1 0.6409(2) 0.7731(5) 0.21375(16) 0.0163(7) Uani d . 1 1
O O2 0.6015(2) 0.8328(5) 0.30666(16) 0.0161(7) Uani d . 1 1
O O3 0.3701(2) 0.2859(5) 0.24567(17) 0.0156(7) Uani d . 1 1
O O4 0.4778(2) 0.1115(4) 0.22963(17) 0.0142(7) Uani d . 1 1
O O5 0.0422(2) 0.5864(4) 0.23665(17) 0.0169(7) Uani d . 1 1
O O6 0.1593(2) 0.7499(5) 0.25060(18) 0.0185(7) Uani d . 1 1
O O7 -0.1090(2) 1.2745(5) 0.21914(17) 0.0196(8) Uani d . 1 1
O O8 -0.0481(2) 1.3102(5) 0.31662(17) 0.0181(7) Uani d . 1 1
O O9 0.7334(3) 1.2986(6) 0.00821(19) 0.0355(10) Uani d . 1 1
O O10 0.7360(2) 1.5462(6) 0.08771(19) 0.0340(10) Uani d . 1 1
O O11 0.7609(3) 1.6216(6) -0.0189(2) 0.0392(11) Uani d . 1 1
O O12 0.8630(2) 1.4462(6) 0.04931(19) 0.0316(9) Uani d . 1 1
O O13 0.2927(2) 1.6370(5) 0.47582(18) 0.0265(9) Uani d . 1 1
O O14 0.1900(2) 1.4119(6) 0.5032(2) 0.0378(11) Uani d . 1 1
O O15 0.2988(3) 1.3121(6) 0.44121(19) 0.0389(11) Uani d . 1 1
O O16 0.3315(2) 1.3903(6) 0.55179(17) 0.0293(9) Uani d . 1 1
O O1W 0.6926(4) 0.9679(9) 0.0859(3) 0.0860(19) Uani d . 1 1
H H1w 0.7183 1.0764 0.0853 0.129 Uiso d R 1 1
H H2w 0.7260 0.8822 0.0738 0.129 Uiso d R 1 1
N N1 0.4211(2) 0.6657(5) 0.22789(19) 0.0092(8) Uani d . 1 1
N N2 0.5008(2) 0.5382(5) 0.34007(17) 0.0093(8) Uani d . 1 1
H H2 0.5266 0.6489 0.3507 0.011 Uiso calc R 1 1
N N3 0.6214(2) 0.3431(6) 0.26877(19) 0.0114(8) Uani d . 1 1
N N4 0.5454(2) 0.4761(5) 0.15697(15) 0.0072(6) Uani d U 1 1
H H4 0.5848 0.5653 0.1541 0.009 Uiso calc R 1 1
N N5 0.5956(2) 0.7325(5) 0.25722(19) 0.0106(8) Uani d U 1 1
N N6 0.4479(2) 0.2733(6) 0.23987(18) 0.0106(8) Uani d . 1 1
N N7 -0.0814(2) 0.8350(6) 0.28043(19) 0.0103(8) Uani d U 1 1
N N8 -0.0454(2) 0.9498(6) 0.16546(17) 0.0097(8) Uani d . 1 1
H H8 -0.0822 1.0463 0.1622 0.012 Uiso calc R 1 1
N N9 0.1049(2) 1.1387(5) 0.22762(19) 0.0116(8) Uani d . 1 1
N N10 0.0702(2) 1.0221(5) 0.34365(16) 0.0084(7) Uani d . 1 1
H H10 0.0492 1.1344 0.3541 0.010 Uiso calc R 1 1
N N11 0.0792(2) 0.7439(5) 0.24578(18) 0.0096(8) Uani d . 1 1
N N12 -0.0550(2) 1.2198(5) 0.26383(19) 0.0110(8) Uani d . 1 1
C C1 0.3777(3) 0.7146(7) 0.2855(2) 0.0137(10) Uani d . 1 1
H H1A 0.3149 0.7007 0.2742 0.016 Uiso calc R 1 1
H H1B 0.3900 0.8511 0.2982 0.016 Uiso calc R 1 1
C C2 0.4080(3) 0.5835(7) 0.3419(2) 0.0125(9) Uani d U 1 1
H H2A 0.4004 0.6481 0.3835 0.015 Uiso calc R 1 1
H H2B 0.3741 0.4623 0.3387 0.015 Uiso calc R 1 1
C C3 0.5399(3) 0.4014(6) 0.3918(2) 0.0116(9) Uani d . 1 1
C C4 0.5304(3) 0.4886(8) 0.4587(2) 0.0160(9) Uani d . 1 1
H H4A 0.4714 0.4703 0.4682 0.024 Uiso calc R 1 1
H H4B 0.5435 0.6274 0.4584 0.024 Uiso calc R 1 1
H H4C 0.5700 0.4239 0.4922 0.024 Uiso calc R 1 1
C C5 0.5010(3) 0.1996(7) 0.3867(2) 0.0159(10) Uani d U 1 1
H H5A 0.5115 0.1402 0.3453 0.024 Uiso calc R 1 1
H H5B 0.4391 0.2085 0.3884 0.024 Uiso calc R 1 1
H H5C 0.5273 0.1199 0.4231 0.024 Uiso calc R 1 1
C C6 0.6364(3) 0.3948(7) 0.3862(2) 0.0137(10) Uani d . 1 1
H H6A 0.6589 0.5287 0.3912 0.016 Uiso calc R 1 1
H H6B 0.6646 0.3184 0.4234 0.016 Uiso calc R 1 1
C C7 0.6635(3) 0.3122(6) 0.3249(2) 0.0110(9) Uani d U 1 1
C C8 0.7444(3) 0.1935(7) 0.3337(2) 0.0146(10) Uani d . 1 1
H H8A 0.7300 0.0560 0.3274 0.022 Uiso calc R 1 1
H H8B 0.7740 0.2131 0.3778 0.022 Uiso calc R 1 1
H H8C 0.7819 0.2339 0.3017 0.022 Uiso calc R 1 1
C C9 0.6566(3) 0.2704(7) 0.2100(2) 0.0131(9) Uani d U 1 1
H H9A 0.6727 0.1324 0.2164 0.016 Uiso calc R 1 1
H H9B 0.7090 0.3443 0.2039 0.016 Uiso calc R 1 1
C C10 0.5923(3) 0.2903(6) 0.1499(2) 0.0114(9) Uani d U 1 1
H H10A 0.6217 0.2935 0.1103 0.014 Uiso calc R 1 1
H H10B 0.5519 0.1796 0.1464 0.014 Uiso calc R 1 1
C C11 0.4776(3) 0.5232(7) 0.1011(2) 0.0111(9) Uani d U 1 1
C C12 0.4050(3) 0.3767(7) 0.0921(2) 0.0151(10) Uani d U 1 1
H H12A 0.3765 0.3725 0.1317 0.023 Uiso calc R 1 1
H H12B 0.4282 0.2482 0.0841 0.023 Uiso calc R 1 1
H H12C 0.3636 0.4147 0.0549 0.023 Uiso calc R 1 1
C C13 0.5202(3) 0.5415(7) 0.0388(2) 0.0170(10) Uani d . 1 1
H H13A 0.5697 0.6286 0.0467 0.025 Uiso calc R 1 1
H H13B 0.4789 0.5943 0.0037 0.025 Uiso calc R 1 1
H H13C 0.5393 0.4135 0.0261 0.025 Uiso calc R 1 1
C C14 0.4424(3) 0.7242(7) 0.1149(2) 0.0129(9) Uani d . 1 1
H H14A 0.4912 0.8158 0.1202 0.016 Uiso calc R 1 1
H H14B 0.4038 0.7652 0.0757 0.016 Uiso calc R 1 1
C C15 0.3943(3) 0.7472(6) 0.1732(2) 0.0108(9) Uani d . 1 1
C C16 0.3156(3) 0.8708(7) 0.1635(2) 0.0163(10) Uani d . 1 1
H H16A 0.3206 0.9753 0.1959 0.024 Uiso calc R 1 1
H H16B 0.2652 0.7914 0.1688 0.024 Uiso calc R 1 1
H H16C 0.3093 0.9267 0.1196 0.024 Uiso calc R 1 1
C C17 -0.1415(3) 0.7650(7) 0.2246(2) 0.0153(10) Uani d . 1 1
H H17A -0.1943 0.8447 0.2205 0.018 Uiso calc R 1 1
H H17B -0.1577 0.6292 0.2325 0.018 Uiso calc R 1 1
C C18 -0.1013(3) 0.7762(7) 0.1619(2) 0.0145(10) Uani d . 1 1
H H18A -0.0672 0.6580 0.1566 0.017 Uiso calc R 1 1
H H18B -0.1465 0.7865 0.1241 0.017 Uiso calc R 1 1
C C19 0.0020(3) 0.9785(8) 0.10736(19) 0.0147(9) Uani d . 1 1
C C20 -0.0625(3) 0.9806(8) 0.0452(2) 0.0206(10) Uani d . 1 1
H H20A -0.1062 1.0798 0.0492 0.031 Uiso calc R 1 1
H H20B -0.0900 0.8533 0.0391 0.031 Uiso calc R 1 1
H H20C -0.0326 1.0101 0.0075 0.031 Uiso calc R 1 1
C C21 0.0677(3) 0.8187(7) 0.1013(2) 0.0188(11) Uani d . 1 1
H H21A 0.1125 0.8244 0.1388 0.028 Uiso calc R 1 1
H H21B 0.0935 0.8369 0.0610 0.028 Uiso calc R 1 1
H H21C 0.0393 0.6921 0.1004 0.028 Uiso calc R 1 1
C C22 0.0456(3) 1.1759(7) 0.1147(2) 0.0179(11) Uani d . 1 1
H H22A 0.0731 1.1996 0.0748 0.022 Uiso calc R 1 1
H H22B 0.0002 1.2750 0.1156 0.022 Uiso calc R 1 1
C C23 0.1112(3) 1.2107(6) 0.1720(2) 0.0138(10) Uani d . 1 1
C C24 0.1818(3) 1.3476(7) 0.1591(2) 0.0173(10) Uani d . 1 1
H H24A 0.1943 1.4360 0.1962 0.026 Uiso calc R 1 1
H H24B 0.1635 1.4227 0.1196 0.026 Uiso calc R 1 1
H H24C 0.2334 1.2734 0.1532 0.026 Uiso calc R 1 1
C C25 0.1684(3) 1.1964(7) 0.2841(2) 0.0139(10) Uani d . 1 1
H H25A 0.1577 1.3321 0.2963 0.017 Uiso calc R 1 1
H H25B 0.2270 1.1889 0.2714 0.017 Uiso calc R 1 1
C C26 0.1619(3) 1.0651(7) 0.3419(2) 0.0190(10) Uani d . 1 1
H H26A 0.1941 0.9436 0.3373 0.023 Uiso calc R 1 1
H H26B 0.1863 1.1301 0.3828 0.023 Uiso calc R 1 1
C C27 0.0498(3) 0.8906(7) 0.3978(2) 0.0181(10) Uani d . 1 1
C C28 0.0840(3) 0.6852(7) 0.3920(2) 0.0217(11) Uani d . 1 1
H H28A 0.0516 0.6203 0.3545 0.033 Uiso calc R 1 1
H H28B 0.0776 0.6126 0.4318 0.033 Uiso calc R 1 1
H H28C 0.1448 0.6906 0.3858 0.033 Uiso calc R 1 1
C C29 0.0903(3) 0.9747(9) 0.4635(2) 0.0252(10) Uani d U 1 1
H H29A 0.0751 1.1120 0.4659 0.038 Uiso calc R 1 1
H H29B 0.1528 0.9618 0.4671 0.038 Uiso calc R 1 1
H H29C 0.0689 0.9039 0.4992 0.038 Uiso calc R 1 1
C C30 -0.0460(3) 0.8849(7) 0.3975(2) 0.0186(11) Uani d . 1 1
H H30A -0.0656 1.0187 0.4046 0.022 Uiso calc R 1 1
H H30B -0.0583 0.8069 0.4354 0.022 Uiso calc R 1 1
C C31 -0.1002(3) 0.8057(7) 0.3377(2) 0.0148(10) Uani d . 1 1
C C32 -0.1776(3) 0.6968(6) 0.3511(2) 0.0156(10) Uani d . 1 1
H H32A -0.2238 0.7176 0.3153 0.023 Uiso calc R 1 1
H H32B -0.1959 0.7426 0.3921 0.023 Uiso calc R 1 1
H H32C -0.1641 0.5582 0.3547 0.023 Uiso calc R 1 1

loop_
_atom_site_aniso_label
_atom_site_aniso_U_11
_atom_site_aniso_U_22
_atom_site_aniso_U_33
_atom_site_aniso_U_12
_atom_site_aniso_U_13
_atom_site_aniso_U_23
Co1 0.0060(2) 0.0075(3) 0.0074(2) 0.0003(3) 0.0012(2) 0.0003(2)
Co2 0.0063(2) 0.0083(3) 0.0096(3) -0.0010(3) 0.0015(2) -0.0011(3)
Cl1 0.0191(5) 0.0164(5) 0.0189(5) -0.0018(5) -0.0013(4) -0.0017(5)
Cl2 0.0161(5) 0.0208(6) 0.0149(5) -0.0034(4) 0.0006(4) 0.0002(5)
O1 0.0209(17) 0.0118(16) 0.0179(17) -0.0089(14) 0.0093(15) -0.0027(14)
O2 0.0204(18) 0.0124(15) 0.0152(17) -0.0036(14) 0.0009(14) -0.0029(14)
O3 0.0099(15) 0.0192(17) 0.0176(18) -0.0047(13) 0.0019(14) 0.0026(15)
O4 0.0169(16) 0.0059(15) 0.0199(18) 0.0003(12) 0.0023(14) -0.0005(13)
O5 0.0166(16) 0.0122(16) 0.0225(19) 0.0027(13) 0.0053(14) -0.0021(14)
O6 0.0104(16) 0.0210(17) 0.0244(19) 0.0017(13) 0.0033(15) -0.0027(17)
O7 0.0236(19) 0.0171(17) 0.0181(18) 0.0082(15) 0.0023(16) 0.0026(15)
O8 0.0169(17) 0.0145(17) 0.0237(19) 0.0000(14) 0.0054(14) -0.0065(15)
O9 0.048(3) 0.021(2) 0.034(2) -0.0139(19) -0.011(2) -0.0063(18)
O10 0.0256(19) 0.044(2) 0.035(2) -0.0093(18) 0.0116(17) -0.0127(19)
O11 0.052(3) 0.030(2) 0.034(2) 0.004(2) -0.001(2) 0.010(2)
O12 0.0192(17) 0.034(2) 0.040(2) 0.0037(17) -0.0033(17) -0.0135(19)
O13 0.029(2) 0.025(2) 0.025(2) -0.0018(17) -0.0001(17) 0.0015(17)
O14 0.0163(18) 0.059(3) 0.039(2) -0.0011(18) 0.0060(18) 0.026(2)
O15 0.054(3) 0.046(2) 0.019(2) -0.017(2) 0.010(2) -0.0153(19)
O16 0.026(2) 0.043(2) 0.0160(19) 0.0018(17) -0.0078(16) 0.0028(17)
O1W 0.124(5) 0.053(3) 0.091(4) 0.016(4) 0.054(4) 0.002(4)
N1 0.0100(19) 0.0081(18) 0.0096(19) -0.0002(15) 0.0009(15) -0.0024(15)
N2 0.0088(17) 0.0118(19) 0.0079(18) 0.0022(14) 0.0038(13) 0.0020(15)
N3 0.0070(17) 0.0123(18) 0.016(2) -0.0014(15) 0.0054(16) 0.0032(16)
N4 0.0084(9) 0.0065(10) 0.0071(9) 0.0003(9) 0.0026(8) -0.0005(9)
N5 0.0098(11) 0.0109(11) 0.0107(11) 0.0016(8) 0.0002(8) 0.0009(9)
N6 0.015(2) 0.0103(19) 0.0077(19) 0.0022(15) 0.0045(16) 0.0002(15)
N7 0.0086(11) 0.0098(11) 0.0122(11) 0.0001(8) 0.0003(8) 0.0001(9)
N8 0.0098(16) 0.0134(19) 0.0067(17) -0.0021(15) 0.0039(13) -0.0011(15)
N9 0.0057(17) 0.0112(19) 0.018(2) 0.0007(15) 0.0018(16) -0.0020(17)
N10 0.0091(16) 0.0090(18) 0.0075(16) 0.0014(14) 0.0019(13) -0.0038(14)
N11 0.0100(17) 0.0086(18) 0.0108(19) 0.0023(15) 0.0033(15) 0.0036(16)
N12 0.0078(17) 0.010(2) 0.016(2) -0.0010(15) 0.0044(15) 0.0029(17)
C1 0.011(2) 0.019(2) 0.012(2) 0.0053(19) 0.0061(18) 0.001(2)
C2 0.0121(12) 0.0134(12) 0.0123(12) 0.0004(9) 0.0032(9) -0.0011(9)
C3 0.015(2) 0.015(2) 0.005(2) 0.0032(18) 0.0001(17) 0.0013(17)
C4 0.019(2) 0.019(2) 0.010(2) -0.002(2) -0.0004(16) 0.003(2)
C5 0.0161(13) 0.0170(13) 0.0143(13) 0.0001(9) 0.0013(9) 0.0007(9)
C6 0.013(2) 0.017(2) 0.010(2) -0.0035(18) -0.0040(18) 0.0019(19)
C7 0.0107(12) 0.0106(12) 0.0119(12) -0.0017(9) 0.0023(9) 0.0004(9)
C8 0.009(2) 0.013(2) 0.022(3) 0.0033(18) 0.0032(19) -0.002(2)
C9 0.0130(12) 0.0132(12) 0.0134(12) 0.0024(9) 0.0030(9) -0.0009(9)
C10 0.0120(12) 0.0111(12) 0.0113(12) 0.0004(9) 0.0027(9) -0.0015(9)
C11 0.0116(12) 0.0121(12) 0.0096(12) -0.0003(9) 0.0014(9) 0.0013(9)
C12 0.0148(12) 0.0168(12) 0.0138(12) -0.0014(9) 0.0028(9) 0.0006(9)
C13 0.021(2) 0.022(2) 0.008(2) 0.000(2) 0.0014(18) 0.0008(19)
C14 0.010(2) 0.019(2) 0.010(2) -0.0004(19) 0.0037(18) -0.0011(19)
C15 0.011(2) 0.009(2) 0.012(2) 0.0004(18) 0.0019(17) -0.0016(17)
C16 0.017(2) 0.014(2) 0.018(3) 0.0050(19) 0.002(2) 0.001(2)
C17 0.010(2) 0.014(2) 0.022(3) -0.0051(18) 0.0009(19) -0.001(2)
C18 0.010(2) 0.017(2) 0.015(2) -0.0038(19) -0.0024(18) -0.006(2)
C19 0.018(2) 0.021(2) 0.0061(18) 0.002(2) 0.0058(16) -0.004(2)
C20 0.029(2) 0.023(2) 0.009(2) -0.002(3) 0.0009(18) 0.000(2)
C21 0.023(3) 0.024(3) 0.011(2) 0.003(2) 0.009(2) -0.005(2)
C22 0.020(3) 0.016(2) 0.018(3) -0.001(2) 0.006(2) 0.007(2)
C23 0.013(2) 0.006(2) 0.024(3) 0.0030(17) 0.0068(19) 0.0012(19)
C24 0.016(2) 0.018(2) 0.020(2) 0.002(2) 0.007(2) 0.007(2)
C25 0.010(2) 0.011(2) 0.020(2) -0.0032(18) 0.0025(19) 0.001(2)
C26 0.014(2) 0.024(3) 0.018(2) -0.005(2) -0.0005(19) -0.006(2)
C27 0.020(2) 0.022(2) 0.012(2) -0.008(2) -0.001(2) 0.006(2)
C28 0.022(3) 0.023(3) 0.019(3) 0.001(2) -0.001(2) 0.004(2)
C29 0.0260(13) 0.0268(13) 0.0225(13) -0.0002(10) 0.0021(9) -0.0010(10)
C30 0.026(3) 0.017(2) 0.012(2) -0.003(2) 0.003(2) -0.001(2)
C31 0.008(2) 0.014(2) 0.023(3) -0.0001(18) 0.0049(19) 0.005(2)
C32 0.013(2) 0.010(2) 0.025(3) -0.0040(18) 0.008(2) -0.001(2)

loop_
_atom_type_symbol
_atom_type_description
_atom_type_scat_dispersion_real
_atom_type_scat_dispersion_imag
_atom_type_scat_source
C C 0.0033 0.0016 'International Tables Vol C Tables 4.2.6.8 and 6.1.1.4'
H H 0.0000 0.0000 'International Tables Vol C Tables 4.2.6.8 and 6.1.1.4'
N N 0.0061 0.0033 'International Tables Vol C Tables 4.2.6.8 and 6.1.1.4'
O O 0.0106 0.0060 'International Tables Vol C Tables 4.2.6.8 and 6.1.1.4'
Cl Cl 0.1484 0.1585 'International Tables Vol C Tables 4.2.6.8 and 6.1.1.4'
Co Co 0.3494 0.9721 'International Tables Vol C Tables 4.2.6.8 and 6.1.1.4'

loop_
_geom_angle_atom_site_label_1
_geom_angle_atom_site_label_2
_geom_angle_atom_site_label_3
_geom_angle
N6 Co1 N3 91.41(16)
N6 Co1 N1 90.74(17)
N3 Co1 N1 177.85(17)
N6 Co1 N2 92.01(16)
N3 Co1 N2 94.84(15)
N1 Co1 N2 85.07(16)
N6 Co1 N4 91.97(15)
N3 Co1 N4 84.47(15)
N1 Co1 N4 95.47(15)
N2 Co1 N4 175.98(16)
N6 Co1 N5 179.36(17)
N3 Co1 N5 87.96(16)
N1 Co1 N5 89.89(16)
N2 Co1 N5 87.92(16)
N4 Co1 N5 88.10(15)
N9 Co2 N11 92.08(16)
N9 Co2 N7 176.13(16)
N11 Co2 N7 91.77(16)
N9 Co2 N8 94.51(16)
N11 Co2 N8 91.52(16)
N7 Co2 N8 84.98(16)
N9 Co2 N10 85.49(16)
N11 Co2 N10 91.71(15)
N7 Co2 N10 94.81(15)
N8 Co2 N10 176.77(15)
N9 Co2 N12 89.23(15)
N11 Co2 N12 178.64(15)
N7 Co2 N12 86.92(16)
N8 Co2 N12 88.74(16)
N10 Co2 N12 88.03(15)
O12 Cl1 O11 109.4(3)
O12 Cl1 O10 109.7(2)
O11 Cl1 O10 109.0(3)
O12 Cl1 O9 109.3(3)
O11 Cl1 O9 109.2(3)
O10 Cl1 O9 110.2(3)
O14 Cl2 O16 108.6(2)
O14 Cl2 O13 110.4(2)
O16 Cl2 O13 109.2(2)
O14 Cl2 O15 110.4(3)
O16 Cl2 O15 108.7(3)
O13 Cl2 O15 109.5(2)
H1w O1w H2w 107.0
C15 N1 C1 118.2(4)
C15 N1 Co1 128.0(3)
C1 N1 Co1 113.5(3)
C2 N2 C3 115.4(3)
C2 N2 Co1 108.5(3)
C3 N2 Co1 120.2(3)
C2 N2 H2 103.5
C3 N2 H2 103.5
Co1 N2 H2 103.5
C7 N3 C9 118.8(4)
C7 N3 Co1 127.8(3)
C9 N3 Co1 113.1(3)
C10 N4 C11 114.9(3)
C10 N4 Co1 108.9(3)
C11 N4 Co1 120.2(2)
C10 N4 H4 103.5
C11 N4 H4 103.5
Co1 N4 H4 103.5
O2 N5 O1 118.9(4)
O2 N5 Co1 120.9(3)
O1 N5 Co1 120.1(3)
O4 N6 O3 118.4(4)
O4 N6 Co1 121.0(3)
O3 N6 Co1 120.5(3)
C31 N7 C17 118.3(4)
C31 N7 Co2 128.5(3)
C17 N7 Co2 113.0(3)
C18 N8 C19 114.7(4)
C18 N8 Co2 110.0(3)
C19 N8 Co2 120.4(3)
C18 N8 H8 103.1
C19 N8 H8 103.1
Co2 N8 H8 103.1
C23 N9 C25 119.0(4)
C23 N9 Co2 128.6(3)
C25 N9 Co2 112.1(3)
C26 N10 C27 116.0(4)
C26 N10 Co2 109.3(3)
C27 N10 Co2 119.8(3)
C26 N10 H10 103.1
C27 N10 H10 103.1
Co2 N10 H10 103.1
O5 N11 O6 119.4(4)
O5 N11 Co2 120.4(3)
O6 N11 Co2 120.1(3)
O7 N12 O8 118.5(4)
O7 N12 Co2 120.6(3)
O8 N12 Co2 120.8(3)
N1 C1 C2 110.5(4)
N1 C1 H1A 109.5
C2 C1 H1A 109.5
N1 C1 H1B 109.5
C2 C1 H1B 109.5
H1A C1 H1B 108.1
N2 C2 C1 108.8(3)
N2 C2 H2A 109.9
C1 C2 H2A 109.9
N2 C2 H2B 109.9
C1 C2 H2B 109.9
H2A C2 H2B 108.3
N2 C3 C5 113.7(4)
N2 C3 C4 108.5(4)
C5 C3 C4 109.8(4)
N2 C3 C6 106.6(3)
C5 C3 C6 111.1(4)
C4 C3 C6 106.8(4)
C3 C4 H4A 109.5
C3 C4 H4B 109.5
H4A C4 H4B 109.5
C3 C4 H4C 109.5
H4A C4 H4C 109.5
H4B C4 H4C 109.5
C3 C5 H5A 109.5
C3 C5 H5B 109.5
H5A C5 H5B 109.5
C3 C5 H5C 109.5
H5A C5 H5C 109.5
H5B C5 H5C 109.5
C7 C6 C3 117.6(4)
C7 C6 H6A 107.9
C3 C6 H6A 107.9
C7 C6 H6B 107.9
C3 C6 H6B 107.9
H6A C6 H6B 107.2
N3 C7 C6 122.2(4)
N3 C7 C8 122.3(4)
C6 C7 C8 115.5(4)
C7 C8 H8A 109.5
C7 C8 H8B 109.5
H8A C8 H8B 109.5
C7 C8 H8C 109.5
H8A C8 H8C 109.5
H8B C8 H8C 109.5
N3 C9 C10 111.3(4)
N3 C9 H9A 109.4
C10 C9 H9A 109.4
N3 C9 H9B 109.4
C10 C9 H9B 109.4
H9A C9 H9B 108.0
N4 C10 C9 106.6(3)
N4 C10 H10A 110.4
C9 C10 H10A 110.4
N4 C10 H10B 110.4
C9 C10 H10B 110.4
H10A C10 H10B 108.6
N4 C11 C12 113.5(4)
N4 C11 C13 108.7(3)
C12 C11 C13 110.7(4)
N4 C11 C14 106.8(3)
C12 C11 C14 110.0(4)
C13 C11 C14 106.8(4)
C11 C12 H12A 109.5
C11 C12 H12B 109.5
H12A C12 H12B 109.5
C11 C12 H12C 109.5
H12A C12 H12C 109.5
H12B C12 H12C 109.5
C11 C13 H13A 109.5
C11 C13 H13B 109.5
H13A C13 H13B 109.5
C11 C13 H13C 109.5
H13A C13 H13C 109.5
H13B C13 H13C 109.5
C15 C14 C11 118.2(4)
C15 C14 H14A 107.8
C11 C14 H14A 107.8
C15 C14 H14B 107.8
C11 C14 H14B 107.8
H14A C14 H14B 107.1
N1 C15 C16 122.8(4)
N1 C15 C14 120.9(4)
C16 C15 C14 116.3(4)
C15 C16 H16A 109.5
C15 C16 H16B 109.5
H16A C16 H16B 109.5
C15 C16 H16C 109.5
H16A C16 H16C 109.5
H16B C16 H16C 109.5
N7 C17 C18 110.9(4)
N7 C17 H17A 109.5
C18 C17 H17A 109.5
N7 C17 H17B 109.5
C18 C17 H17B 109.5
H17A C17 H17B 108.1
N8 C18 C17 107.9(4)
N8 C18 H18A 110.1
C17 C18 H18A 110.1
N8 C18 H18B 110.1
C17 C18 H18B 110.1
H18A C18 H18B 108.4
N8 C19 C22 107.5(4)
N8 C19 C21 112.2(4)
C22 C19 C21 110.7(4)
N8 C19 C20 109.1(3)
C22 C19 C20 108.4(4)
C21 C19 C20 108.8(4)
C19 C20 H20A 109.5
C19 C20 H20B 109.5
H20A C20 H20B 109.5
C19 C20 H20C 109.5
H20A C20 H20C 109.5
H20B C20 H20C 109.5
C19 C21 H21A 109.5
C19 C21 H21B 109.5
H21A C21 H21B 109.5
C19 C21 H21C 109.5
H21A C21 H21C 109.5
H21B C21 H21C 109.5
C23 C22 C19 118.7(4)
C23 C22 H22A 107.6
C19 C22 H22A 107.6
C23 C22 H22B 107.6
C19 C22 H22B 107.6
H22A C22 H22B 107.1
N9 C23 C22 122.2(4)
N9 C23 C24 123.3(4)
C22 C23 C24 114.4(4)
C23 C24 H24A 109.5
C23 C24 H24B 109.5
H24A C24 H24B 109.5
C23 C24 H24C 109.5
H24A C24 H24C 109.5
H24B C24 H24C 109.5
N9 C25 C26 110.7(4)
N9 C25 H25A 109.5
C26 C25 H25A 109.5
N9 C25 H25B 109.5
C26 C25 H25B 109.5
H25A C25 H25B 108.1
N10 C26 C25 107.6(4)
N10 C26 H26A 110.2
C25 C26 H26A 110.2
N10 C26 H26B 110.2
C25 C26 H26B 110.2
H26A C26 H26B 108.5
N10 C27 C30 108.6(4)
N10 C27 C28 113.0(4)
C30 C27 C28 109.7(4)
N10 C27 C29 109.0(4)
C30 C27 C29 108.5(4)
C28 C27 C29 108.0(4)
C27 C28 H28A 109.5
C27 C28 H28B 109.5
H28A C28 H28B 109.5
C27 C28 H28C 109.5
H28A C28 H28C 109.5
H28B C28 H28C 109.5
C27 C29 H29A 109.5
C27 C29 H29B 109.5
H29A C29 H29B 109.5
C27 C29 H29C 109.5
H29A C29 H29C 109.5
H29B C29 H29C 109.5
C27 C30 C31 118.3(4)
C27 C30 H30A 107.7
C31 C30 H30A 107.7
C27 C30 H30B 107.7
C31 C30 H30B 107.7
H30A C30 H30B 107.1
N7 C31 C32 123.0(4)
N7 C31 C30 122.0(4)
C32 C31 C30 115.0(4)
C31 C32 H32A 109.5
C31 C32 H32B 109.5
H32A C32 H32B 109.5
C31 C32 H32C 109.5
H32A C32 H32C 109.5
H32B C32 H32C 109.5

loop_
_geom_bond_atom_site_label_1
_geom_bond_atom_site_label_2
_geom_bond_distance
_geom_bond_publ_flag
Co1 N1 1.933(4) y
Co1 N2 1.977(4) y
Co1 N3 1.930(4) y
Co1 N4 1.982(3) y
Co1 N5 1.992(4) y
Co1 N6 1.926(4) y
Co2 N7 1.937(4) y
Co2 N8 1.959(4) y
Co2 N9 1.933(4) y
Co2 N10 1.970(3) y
Co2 N11 1.937(4) y
Co2 N12 2.009(4) y
Cl1 O12 1.425(4) ?
Cl1 O11 1.438(4) ?
Cl1 O10 1.440(4) ?
Cl1 O9 1.445(4) ?
Cl2 O14 1.433(4) ?
Cl2 O16 1.434(4) ?
Cl2 O13 1.441(4) ?
Cl2 O15 1.446(4) ?
O1 N5 1.246(5) ?
O2 N5 1.227(5) ?
O3 N6 1.247(5) ?
O4 N6 1.239(5) ?
O5 N11 1.236(5) ?
O6 N11 1.251(5) ?
O7 N12 1.232(5) ?
O8 N12 1.250(5) ?
O1W H1w 0.8517 ?
O1W H2w 0.8497 ?
N1 C15 1.286(6) ?
N1 C1 1.484(5) ?
N2 C2 1.497(5) ?
N2 C3 1.499(5) ?
N2 H2 0.8800 ?
N3 C7 1.279(6) ?
N3 C9 1.483(6) ?
N4 C10 1.495(5) ?
N4 C11 1.505(5) ?
N4 H4 0.8800 ?
N7 C31 1.272(6) ?
N7 C17 1.478(6) ?
N8 C18 1.483(6) ?
N8 C19 1.503(5) ?
N8 H8 0.8800 ?
N9 C23 1.267(6) ?
N9 C25 1.491(6) ?
N10 C26 1.477(5) ?
N10 C27 1.506(6) ?
N10 H10 0.8800 ?
C1 C2 1.504(6) ?
C1 H1A 0.9900 ?
C1 H1B 0.9900 ?
C2 H2A 0.9900 ?
C2 H2B 0.9900 ?
C3 C5 1.519(6) ?
C3 C4 1.532(6) ?
C3 C6 1.536(6) ?
C4 H4A 0.9800 ?
C4 H4B 0.9800 ?
C4 H4C 0.9800 ?
C5 H5A 0.9800 ?
C5 H5B 0.9800 ?
C5 H5C 0.9800 ?
C6 C7 1.498(6) ?
C6 H6A 0.9900 ?
C6 H6B 0.9900 ?
C7 C8 1.505(6) ?
C8 H8A 0.9800 ?
C8 H8B 0.9800 ?
C8 H8C 0.9800 ?
C9 C10 1.506(6) ?
C9 H9A 0.9900 ?
C9 H9B 0.9900 ?
C10 H10A 0.9900 ?
C10 H10B 0.9900 ?
C11 C12 1.518(6) ?
C11 C13 1.529(6) ?
C11 C14 1.533(6) ?
C12 H12A 0.9800 ?
C12 H12B 0.9800 ?
C12 H12C 0.9800 ?
C13 H13A 0.9800 ?
C13 H13B 0.9800 ?
C13 H13C 0.9800 ?
C14 C15 1.508(6) ?
C14 H14A 0.9900 ?
C14 H14B 0.9900 ?
C15 C16 1.496(6) ?
C16 H16A 0.9800 ?
C16 H16B 0.9800 ?
C16 H16C 0.9800 ?
C17 C18 1.512(6) ?
C17 H17A 0.9900 ?
C17 H17B 0.9900 ?
C18 H18A 0.9900 ?
C18 H18B 0.9900 ?
C19 C22 1.524(7) ?
C19 C21 1.526(7) ?
C19 C20 1.534(6) ?
C20 H20A 0.9800 ?
C20 H20B 0.9800 ?
C20 H20C 0.9800 ?
C21 H21A 0.9800 ?
C21 H21B 0.9800 ?
C21 H21C 0.9800 ?
C22 C23 1.489(7) ?
C22 H22A 0.9900 ?
C22 H22B 0.9900 ?
C23 C24 1.506(6) ?
C24 H24A 0.9800 ?
C24 H24B 0.9800 ?
C24 H24C 0.9800 ?
C25 C26 1.513(7) ?
C25 H25A 0.9900 ?
C25 H25B 0.9900 ?
C26 H26A 0.9900 ?
C26 H26B 0.9900 ?
C27 C30 1.507(7) ?
C27 C28 1.526(7) ?
C27 C29 1.538(7) ?
C28 H28A 0.9800 ?
C28 H28B 0.9800 ?
C28 H28C 0.9800 ?
C29 H29A 0.9800 ?
C29 H29B 0.9800 ?
C29 H29C 0.9800 ?
C30 C31 1.511(7) ?
C30 H30A 0.9900 ?
C30 H30B 0.9900 ?
C31 C32 1.485(6) ?
C32 H32A 0.9800 ?
C32 H32B 0.9800 ?
C32 H32C 0.9800 ?

loop_
_geom_hbond_atom_site_label_D
_geom_hbond_atom_site_label_H
_geom_hbond_atom_site_label_A
_geom_hbond_site_symmetry_A
_geom_hbond_distance_DH
_geom_hbond_distance_HA
_geom_hbond_distance_DA
_geom_hbond_angle_DHA
N2 H2 O2 . 0.88 2.02 2.718(5) 135
N4 H4 O1 . 0.88 2.02 2.718(5) 135
N8 H8 O7 . 0.88 2.04 2.744(5) 136
N10 H10 O8 . 0.88 2.03 2.732(5) 136
O1W H1W O9 . 0.85 2.24 2.907(7) 135
O1W H2W O10 1_545 0.85 2.34 2.988(7) 134
C1 H1A O6 . 0.99 2.46 3.428(6) 166
C6 H6B O13 2_636 0.99 2.45 3.426(6) 169
C8 H8A O2 1_545 0.98 2.53 3.352(6) 141
C8 H8C O7 1_645 0.98 2.58 3.549(6) 169
C9 H9A O1 1_545 0.99 2.53 3.441(6) 153
C10 H10A O1W 1_545 0.99 2.59 3.115(8) 114
C10 H10A O10 1_545 0.99 2.59 3.256(6) 125
C16 H16A O3 1_565 0.98 2.46 3.384(6) 157
C16 H16B O6 . 0.98 2.53 3.329(6) 138
C17 H17B O7 1_545 0.99 2.59 3.426(6) 142
C18 H18B O10 1_445 0.99 2.53 3.230(6) 128
C20 H20A O12 1_455 0.98 2.57 3.424(7) 145
C21 H21B O12 2_645 0.98 2.57 3.535(6) 167
C24 H24A O6 1_565 0.98 2.53 3.401(6) 148
C25 H25B O3 1_565 0.99 2.47 3.421(6) 161
C26 H26B O15 . 0.99 2.37 3.262(6) 149
C28 H28B O14 1_545 0.98 2.56 3.264(6) 129
C32 H32B O14 2_546 0.98 2.45 3.384(6) 159

loop_
_geom_torsion_atom_site_label_1
_geom_torsion_atom_site_label_2
_geom_torsion_atom_site_label_3
_geom_torsion_atom_site_label_4
_geom_torsion
N6 Co1 N1 C15 -100.5(4)
N2 Co1 N1 C15 167.5(4)
N4 Co1 N1 C15 -8.5(4)
N5 Co1 N1 C15 79.6(4)
N6 Co1 N1 C1 85.4(3)
N2 Co1 N1 C1 -6.6(3)
N4 Co1 N1 C1 177.4(3)
N5 Co1 N1 C1 -94.5(3)
N6 Co1 N2 C2 -64.8(3)
N3 Co1 N2 C2 -156.4(3)
N1 Co1 N2 C2 25.8(3)
N5 Co1 N2 C2 115.8(3)
N6 Co1 N2 C3 71.1(3)
N3 Co1 N2 C3 -20.5(3)
N1 Co1 N2 C3 161.6(3)
N5 Co1 N2 C3 -108.3(3)
N6 Co1 N3 C7 -101.9(4)
N2 Co1 N3 C7 -9.8(4)
N4 Co1 N3 C7 166.2(4)
N5 Co1 N3 C7 78.0(4)
N6 Co1 N3 C9 84.9(3)
N2 Co1 N3 C9 177.1(3)
N4 Co1 N3 C9 -6.9(3)
N5 Co1 N3 C9 -95.2(3)
N6 Co1 N4 C10 -63.3(3)
N3 Co1 N4 C10 27.9(3)
N1 Co1 N4 C10 -154.3(3)
N5 Co1 N4 C10 116.0(3)
N6 Co1 N4 C11 72.3(3)
N3 Co1 N4 C11 163.5(3)
N1 Co1 N4 C11 -18.6(3)
N5 Co1 N4 C11 -108.4(3)
N3 Co1 N5 O2 -101.9(3)
N1 Co1 N5 O2 78.1(3)
N2 Co1 N5 O2 -7.0(3)
N4 Co1 N5 O2 173.6(3)
N3 Co1 N5 O1 74.7(3)
N1 Co1 N5 O1 -105.3(3)
N2 Co1 N5 O1 169.6(3)
N4 Co1 N5 O1 -9.8(3)
N3 Co1 N6 O4 -20.9(4)
N1 Co1 N6 O4 159.1(4)
N2 Co1 N6 O4 -115.8(3)
N4 Co1 N6 O4 63.6(4)
N3 Co1 N6 O3 158.0(3)
N1 Co1 N6 O3 -22.0(3)
N2 Co1 N6 O3 63.1(4)
N4 Co1 N6 O3 -117.5(3)
N11 Co2 N7 C31 98.5(4)
N8 Co2 N7 C31 -170.1(4)
N10 Co2 N7 C31 6.7(4)
N12 Co2 N7 C31 -81.1(4)
N11 Co2 N7 C17 -86.2(3)
N8 Co2 N7 C17 5.2(3)
N10 Co2 N7 C17 -178.0(3)
N12 Co2 N7 C17 94.2(3)
N9 Co2 N8 C18 158.8(3)
N11 Co2 N8 C18 66.6(3)
N7 Co2 N8 C18 -25.1(3)
N12 Co2 N8 C18 -112.1(3)
N9 Co2 N8 C19 22.1(4)
N11 Co2 N8 C19 -70.1(4)
N7 Co2 N8 C19 -161.8(4)
N12 Co2 N8 C19 111.2(4)
N11 Co2 N9 C23 99.1(4)
N8 Co2 N9 C23 7.4(4)
N10 Co2 N9 C23 -169.3(4)
N12 Co2 N9 C23 -81.3(4)
N11 Co2 N9 C25 -88.1(3)
N8 Co2 N9 C25 -179.8(3)
N10 Co2 N9 C25 3.4(3)
N12 Co2 N9 C25 91.5(3)
N9 Co2 N10 C26 -25.1(3)
N11 Co2 N10 C26 66.9(3)
N7 Co2 N10 C26 158.8(3)
N12 Co2 N10 C26 -114.5(3)
N9 Co2 N10 C27 -162.4(3)
N11 Co2 N10 C27 -70.5(3)
N7 Co2 N10 C27 21.5(3)
N12 Co2 N10 C27 108.2(3)
N9 Co2 N11 O5 -156.3(3)
N7 Co2 N11 O5 23.3(3)
N8 Co2 N11 O5 -61.7(3)
N10 Co2 N11 O5 118.2(3)
N9 Co2 N11 O6 24.7(4)
N7 Co2 N11 O6 -155.7(3)
N8 Co2 N11 O6 119.3(3)
N10 Co2 N11 O6 -60.8(3)
N9 Co2 N12 O7 95.6(3)
N7 Co2 N12 O7 -84.0(3)
N8 Co2 N12 O7 1.1(3)
N10 Co2 N12 O7 -178.9(3)
N9 Co2 N12 O8 -88.8(3)
N7 Co2 N12 O8 91.6(3)
N8 Co2 N12 O8 176.7(3)
N10 Co2 N12 O8 -3.3(3)
C15 N1 C1 C2 171.1(4)
Co1 N1 C1 C2 -14.2(5)
C3 N2 C2 C1 -177.6(4)
Co1 N2 C2 C1 -39.4(4)
N1 C1 C2 N2 34.7(5)
C2 N2 C3 C5 63.9(5)
Co1 N2 C3 C5 -69.1(4)
C2 N2 C3 C4 -58.5(5)
Co1 N2 C3 C4 168.4(3)
C2 N2 C3 C6 -173.3(3)
Co1 N2 C3 C6 53.6(4)
N2 C3 C6 C7 -64.8(5)
C5 C3 C6 C7 59.5(5)
C4 C3 C6 C7 179.2(4)
C9 N3 C7 C6 174.8(4)
Co1 N3 C7 C6 2.0(6)
C9 N3 C7 C8 -4.2(6)
Co1 N3 C7 C8 -177.0(3)
C3 C6 C7 N3 38.4(6)
C3 C6 C7 C8 -142.6(4)
C7 N3 C9 C10 170.6(4)
Co1 N3 C9 C10 -15.6(4)
C11 N4 C10 C9 179.9(3)
Co1 N4 C10 C9 -41.9(4)
N3 C9 C10 N4 37.1(5)
C10 N4 C11 C12 62.9(4)
Co1 N4 C11 C12 -70.2(4)
C10 N4 C11 C13 -60.8(4)
Co1 N4 C11 C13 166.0(3)
C10 N4 C11 C14 -175.7(3)
Co1 N4 C11 C14 51.2(4)
N4 C11 C14 C15 -65.6(5)
C12 C11 C14 C15 58.0(5)
C13 C11 C14 C15 178.2(4)
C1 N1 C15 C16 -7.1(6)
Co1 N1 C15 C16 179.1(3)
C1 N1 C15 C14 172.1(4)
Co1 N1 C15 C14 -1.8(6)
C11 C14 C15 N1 42.1(6)
C11 C14 C15 C16 -138.7(4)
C31 N7 C17 C18 -168.8(4)
Co2 N7 C17 C18 15.4(5)
C19 N8 C18 C17 178.1(4)
Co2 N8 C18 C17 38.7(4)
N7 C17 C18 N8 -34.8(5)
C18 N8 C19 C22 172.0(4)
Co2 N8 C19 C22 -53.2(4)
C18 N8 C19 C21 -66.0(5)
Co2 N8 C19 C21 68.8(5)
C18 N8 C19 C20 54.6(5)
Co2 N8 C19 C20 -170.6(3)
N8 C19 C22 C23 61.8(5)
C21 C19 C22 C23 -61.0(5)
C20 C19 C22 C23 179.7(4)
C25 N9 C23 C22 -173.8(4)
Co2 N9 C23 C22 -1.5(7)
C25 N9 C23 C24 2.1(6)
Co2 N9 C23 C24 174.4(3)
C19 C22 C23 N9 -35.8(6)
C19 C22 C23 C24 148.0(4)
C23 N9 C25 C26 -167.9(4)
Co2 N9 C25 C26 18.6(5)
C27 N10 C26 C25 179.4(4)
Co2 N10 C26 C25 40.4(4)
N9 C25 C26 N10 -38.2(5)
C26 N10 C27 C30 172.4(4)
Co2 N10 C27 C30 -53.0(4)
C26 N10 C27 C28 -65.7(5)
Co2 N10 C27 C28 68.9(5)
C26 N10 C27 C29 54.4(5)
Co2 N10 C27 C29 -171.0(3)
N10 C27 C30 C31 62.2(5)
C28 C27 C30 C31 -61.7(5)
C29 C27 C30 C31 -179.5(4)
C17 N7 C31 C32 2.9(7)
Co2 N7 C31 C32 178.0(3)
C17 N7 C31 C30 -175.4(4)
Co2 N7 C31 C30 -0.3(7)
C27 C30 C31 N7 -36.5(7)
C27 C30 C31 C32 145.1(4)
